data_7706563
loop_
_publ_author_name
'Wang, Run-Guo'
'Meng, Yin-Shan'
'Gao, Fang-Fang'
'Gao, Wan-Qing'
'Liu, Chun-Hua'
'Li, Anyang'
'Liu, Tao'
'Zhu, Yuan-Yuan'

_publ_section_title
;
 Ligand symmetry significantly affects spin crossover behaviour in
 isomeric [Fe(pybox)<sub>2</sub>]<sup>2+</sup> complexes.
;
_journal_issue 9
_journal_name_full 'Dalton transactions (Cambridge, England : 2003)'
_journal_page_first 3369
_journal_page_last 3378
_journal_paper_doi 10.1039/d0dt03978k
_journal_volume 50
_journal_year 2021
_chemical_absolute_configuration ad
_chemical_compound_source no
_chemical_formula_moiety 'C46 H38 Fe N6 O4, 2(Cl O4)'
_chemical_formula_sum 'C47 H42 Cl2 Fe N6 O13'
_chemical_formula_weight 1025.61
_chemical_name_common 2(ClO4)-MeOH-153K
_chemical_name_systematic 2(ClO4)-MeOH-153K
_chemical_properties_physical Air-sensitive
_space_group_crystal_system orthorhombic
_space_group_IT_number 19
_space_group_name_Hall 'P 2ac 2ab'
_space_group_name_H-M_alt 'P 21 21 21'
_atom_sites_solution_hydrogens geom
_atom_sites_solution_primary dual
_audit_creation_date 2021-01-20
_audit_creation_method
;
Olex2 1.3
(compiled 2020.11.12 svn.r5f609507 for OlexSys, GUI svn.r6226)
;
_audit_update_record
;
2021-01-20 deposited with the CCDC.	2021-01-27 downloaded from the CCDC.
;
_cell_angle_alpha 90
_cell_angle_beta 90
_cell_angle_gamma 90
_cell_formula_units_Z 4
_cell_length_a 11.389(2)
_cell_length_b 12.886(3)
_cell_length_c 30.629(6)
_cell_measurement_reflns_used 12210
_cell_measurement_temperature 153.15
_cell_measurement_theta_max 27.4816
_cell_measurement_theta_min 1.3297
_cell_volume 4495.1(16)
_computing_cell_refinement 'CrystalClear (Rigaku Inc., 2008)'
_computing_data_collection 'CrystalClear (Rigaku Inc., 2008)'
_computing_data_reduction 'CrystalClear (Rigaku Inc., 2008)'
_computing_molecular_graphics 'Olex2 1.3 (Dolomanov et al., 2009)'
_computing_publication_material 'Olex2 1.3 (Dolomanov et al., 2009)'
_computing_structure_refinement 'SHELXL 2018/3 (Sheldrick, 2015)'
_computing_structure_solution 'SHELXT  (Sheldrick, 2015)'
_diffrn_ambient_temperature 153.15
_diffrn_measured_fraction_theta_full 0.997
_diffrn_measured_fraction_theta_max 0.996
_diffrn_measurement_device_type 'MM007HF + CCD (Saturn724+)'
_diffrn_measurement_method '\w scans at fixed \c = 45\%'
_diffrn_radiation_monochromator Confocal
_diffrn_radiation_type MoK\a
_diffrn_radiation_wavelength 0.71073
_diffrn_reflns_av_R_equivalents 0.0366
_diffrn_reflns_av_unetI/netI 0.0401
_diffrn_reflns_Laue_measured_fraction_full 0.997
_diffrn_reflns_Laue_measured_fraction_max 0.996
_diffrn_reflns_limit_h_max 14
_diffrn_reflns_limit_h_min -14
_diffrn_reflns_limit_k_max 12
_diffrn_reflns_limit_k_min -16
_diffrn_reflns_limit_l_max 39
_diffrn_reflns_limit_l_min -36
_diffrn_reflns_number 26929
_diffrn_reflns_point_group_measured_fraction_full 0.994
_diffrn_reflns_point_group_measured_fraction_max 0.989
_diffrn_reflns_theta_full 25.242
_diffrn_reflns_theta_max 27.471
_diffrn_reflns_theta_min 2.478
_diffrn_source 'Rotating Anode'
_exptl_absorpt_coefficient_mu 0.530
_exptl_absorpt_correction_T_max 1.0000
_exptl_absorpt_correction_T_min 0.7736
_exptl_absorpt_correction_type multi-scan
_exptl_absorpt_process_details 'CrystalClear (Rigaku Inc., 2008)'
_exptl_crystal_colour 'dark red'
_exptl_crystal_density_diffrn 1.515
_exptl_crystal_description block
_exptl_crystal_F_000 2120
_exptl_crystal_preparation 'Magnetic properties'
_exptl_crystal_recrystallization_method 'Re-crystallisation from solvent: methanol'
_exptl_crystal_size_max 0.18
_exptl_crystal_size_mid 0.16
_exptl_crystal_size_min 0.12
_platon_squeeze_details
;
A solvent mask was calculated and 88 electrons were 
found in a volume of 263\%A^3^ in 1 void per unit cell. 
This is consistent with the presence of [CH4O] per Formula Unit, 
which account for 72 electrons per unit cell.
;
_refine_diff_density_max 0.403
_refine_diff_density_min -0.430
_refine_diff_density_rms 0.086
_refine_ls_abs_structure_details
;
 Flack x determined using 3491 quotients [(I+)-(I-)]/[(I+)+(I-)]
 (Parsons, Flack and Wagner, Acta Cryst. B69 (2013) 249-259).
;
_refine_ls_abs_structure_Flack 0.051(8)
_refine_ls_extinction_method none
_refine_ls_goodness_of_fit_ref 1.071
_refine_ls_hydrogen_treatment constr
_refine_ls_matrix_type full
_refine_ls_number_parameters 710
_refine_ls_number_reflns 10196
_refine_ls_number_restraints 166
_refine_ls_restrained_S_all 1.076
_refine_ls_R_factor_all 0.0570
_refine_ls_R_factor_gt 0.0538
_refine_ls_shift/su_max 0.001
_refine_ls_shift/su_mean 0.000
_refine_ls_structure_factor_coef Fsqd
_refine_ls_weighting_details 'w=1/[\s^2^(Fo^2^)+(0.0640P)^2^+1.6391P] where P=(Fo^2^+2Fc^2^)/3'
_refine_ls_weighting_scheme calc
_refine_ls_wR_factor_gt 0.1343
_refine_ls_wR_factor_ref 0.1377
_reflns_Friedel_coverage 0.788
_reflns_Friedel_fraction_full 0.990
_reflns_Friedel_fraction_max 0.980
_reflns_number_gt 9655
_reflns_number_total 10196
_reflns_threshold_expression 'I > 2\s(I)'
_cod_data_source_file d0dt03978k2.cif
_cod_data_source_block 2045171
_cod_depositor_comments 'Adding full bibliography for 7706562--7706567.cif.'
_cod_original_cell_volume 4495.3(16)
_cod_database_code 7706563
_shelx_shelxl_version_number 2018/3
_shelx_space_group_comment
;
The symmetry employed for this shelxl refinement is uniquely defined
by the following loop, which should always be used as a source of
symmetry information in preference to the above space-group names.
They are only intended as comments.
;
_exptl_absorpt_special_details
;
    Higashi, T. (1995). Program for Absorption Correction.
    Rigaku Corporation, Tokyo, Japan.
;
_olex2_refinement_description
;
1. Fixed Uiso
 At 1.2 times of:
  All C(H) groups, All C(H,H) groups
2. Restrained distances
 C18A-C22A \\sim C18B-C22B
 with sigma of 0.04
 O9A-O12A \\sim O9B-O11B
 with sigma of 0.04
 O12A-O11A \\sim O11B-O12B
 with sigma of 0.04
 O2-C16A \\sim O2-C16B
 with sigma of 0.02
 N3-C17A \\sim N3-C17B
 with sigma of 0.02
 O10A-O12A \\sim O10B-O11B
 with sigma of 0.04
 Cl2A-O12A \\sim Cl2B-O11B
 with sigma of 0.04
 C17A-C23A \\sim C17B-C23B
 with sigma of 0.04
 C20A-C22A \\sim C20B-C22B
 with sigma of 0.04
 C17A-C18A \\sim C17B-C18B
 with sigma of 0.02
 C18A-C19A \\sim C18B-C19B
 with sigma of 0.02
 C18A-C23A \\sim C18B-C23B
 with sigma of 0.02
 C16A-C17A \\sim C16B-C17B
 with sigma of 0.02
 C19A-C21A \\sim C19B-C21B
 with sigma of 0.04
 C20A-C21A \\sim C20B-C21B
 with sigma of 0.02
 C21A-C23A \\sim C21B-C23B
 with sigma of 0.04
 C21A-C22A \\sim C21B-C22B
 with sigma of 0.02
 C19A-C20A \\sim C19B-C20B
 with sigma of 0.02
 C22A-C23A \\sim C22B-C23B
 with sigma of 0.02
 C18A-C20A \\sim C18B-C20B
 with sigma of 0.04
 C19A-C23A \\sim C19B-C23B
 with sigma of 0.04
 O2-C17A \\sim O2-C17B
 with sigma of 0.04
 N3-C16A \\sim N3-C16B
 with sigma of 0.04
 N3-C18A \\sim N3-C18B
 with sigma of 0.04
 C16A-C18A \\sim C16B-C18B
 with sigma of 0.04
 C17A-C19A \\sim C17B-C19B
 with sigma of 0.04
 Cl2A-O10A \\sim Cl2B-O10B
 with sigma of 0.02
 O10A-O11A \\sim O10B-O12B
 with sigma of 0.04
 O9A-O11A \\sim O9B-O12B
 with sigma of 0.04
 Cl2A-O11A \\sim Cl2B-O12B
 with sigma of 0.04
 Cl2A-O9A \\sim Cl2B-O9B
 with sigma of 0.02
 O9A-O10A \\sim O9B-O10B
 with sigma of 0.04
3. Uiso/Uaniso restraints and constraints
Uanis(O11B) \\sim Ueq: with sigma of 0.001 and sigma for terminal atoms of 0.002
4. Rigid body (RIGU) restrains
 O12B, Cl2B, O9B, O10B, O11B
 with sigma for 1-2 distances of 0.001 and sigma for 1-3 distances of 0.001
 O11B, Cl2B, O9B, O10B, O12B
 with sigma for 1-2 distances of 0.001 and sigma for 1-3 distances of 0.001
 C16A, C17A, C18A, C19A, C20A, C21A, C22A, C23A, C16B, C17B, C18B, C19B, C20B,
 C21B, C22B, C23B
 with sigma for 1-2 distances of 0.001 and sigma for 1-3 distances of 0.001
5. Others
 Sof(C16B)=Sof(H16C)=Sof(H16D)=Sof(C17B)=Sof(H17B)=Sof(C18B)=Sof(C19B)=
 Sof(H19B)=Sof(C20B)=Sof(H20B)=Sof(C21B)=Sof(H21B)=Sof(C22B)=Sof(H22B)=
 Sof(C23B)=Sof(H23B)=1-FVAR(1)
 Sof(C16A)=Sof(H16A)=Sof(H16B)=Sof(C17A)=Sof(H17A)=Sof(C18A)=Sof(C19A)=
 Sof(H19A)=Sof(C20A)=Sof(H20A)=Sof(C21A)=Sof(H21A)=Sof(C22A)=Sof(H22A)=
 Sof(C23A)=Sof(H23A)=FVAR(1)
 Fixed Sof: Cl2A(0.75) O9A(0.75) O10A(0.75) O12A(0.75) O11A(0.75) Cl2B(0.25)
 O9B(0.25) O10B(0.25) O11B(0.25) O12B(0.25)
6.a Ternary CH refined with riding coordinates:
 C7(H7), C17A(H17A), C30(H30), C40(H40), C17B(H17B)
6.b Secondary CH2 refined with riding coordinates:
 C8(H8A,H8B), C16A(H16A,H16B), C31(H31A,H31B), C39(H39A,H39B), C16B(H16C,H16D)
6.c Aromatic/amide H refined with riding coordinates:
 C2(H2), C3(H3), C4(H4), C5(H5), C6(H6), C11(H11), C12(H12), C13(H13),
 C19A(H19A), C20A(H20A), C21A(H21A), C22A(H22A), C23A(H23A), C25(H25), C26(H26),
  C27(H27), C28(H28), C29(H29), C34(H34), C35(H35), C36(H36), C42(H42),
 C43(H43), C44(H44), C45(H45), C46(H46), C19B(H19B), C20B(H20B), C21B(H21B),
 C22B(H22B), C23B(H23B)
6.d Fitted hexagon refined as free rotating group:
 C18A(C19A,C20A,C21A,C22A,C23A)
;
_smtbx_masks_void_probe_radius 1.2
_smtbx_masks_void_truncation_radius 1.2
_platon_squeeze_void_probe_radius 1.20
_olex2_submission_special_instructions 'No special instructions were received'

loop_
_space_group_symop_operation_xyz
'x, y, z'
'-x+1/2, -y, z+1/2'
'-x, y+1/2, -z+1/2'
'x+1/2, -y+1/2, -z'

loop_
_atom_site_label
_atom_site_type_symbol
_atom_site_fract_x
_atom_site_fract_y
_atom_site_fract_z
_atom_site_U_iso_or_equiv
_atom_site_adp_type
_atom_site_occupancy
_atom_site_site_symmetry_order
_atom_site_calc_flag
_atom_site_refinement_flags_posn
_atom_site_refinement_flags_adp
_atom_site_refinement_flags_occupancy
_atom_site_disorder_assembly
_atom_site_disorder_group
Fe1 Fe 0.26373(4) 0.50712(4) 0.37252(2) 0.03145(14) Uani 1 1 d . . . . .
O1 O 0.1835(3) 0.7735(2) 0.43844(12) 0.0585(9) Uani 1 1 d . . . . .
O2 O 0.3151(3) 0.2363(2) 0.43881(11) 0.0536(8) Uani 1 1 d D . . . .
O3 O 0.5717(3) 0.5959(3) 0.31676(14) 0.0637(10) Uani 1 1 d . . . . .
O4 O -0.0132(3) 0.4180(3) 0.29830(13) 0.0602(9) Uani 1 1 d . . . . .
N1 N 0.2172(3) 0.6575(2) 0.38491(11) 0.0380(7) Uani 1 1 d . . . . .
N2 N 0.2508(2) 0.5052(2) 0.43560(11) 0.0357(7) Uani 1 1 d . . . . .
N3 N 0.3027(3) 0.3561(3) 0.38579(11) 0.0390(8) Uani 1 1 d D . . . .
N4 N 0.4306(3) 0.5543(2) 0.36496(13) 0.0423(8) Uani 1 1 d . . . . .
N5 N 0.2777(3) 0.5084(2) 0.30965(12) 0.0410(7) Uani 1 1 d . . . . .
N6 N 0.1042(3) 0.4595(3) 0.35516(12) 0.0412(8) Uani 1 1 d . . . . .
C1 C 0.0916(4) 0.7535(3) 0.33297(15) 0.0443(10) Uani 1 1 d . . . . .
C2 C -0.0175(4) 0.7843(4) 0.3483(2) 0.0614(14) Uani 1 1 d . . . . .
H2 H -0.024424 0.812464 0.376870 0.074 Uiso 1 1 calc R U . . .
C3 C -0.1157(6) 0.7743(5) 0.3226(3) 0.084(2) Uani 1 1 d . . . . .
H3 H -0.189542 0.798033 0.333036 0.100 Uiso 1 1 calc R U . . .
C4 C -0.1078(7) 0.7308(5) 0.2826(3) 0.098(3) Uani 1 1 d . . . . .
H4 H -0.176960 0.719504 0.265892 0.118 Uiso 1 1 calc R U . . .
C5 C -0.0001(8) 0.7028(4) 0.2658(2) 0.090(2) Uani 1 1 d . . . . .
H5 H 0.005355 0.674887 0.237199 0.108 Uiso 1 1 calc R U . . .
C6 C 0.1002(5) 0.7156(4) 0.29086(17) 0.0574(13) Uani 1 1 d . . . . .
H6 H 0.174817 0.698307 0.279099 0.069 Uiso 1 1 calc R U . . .
C7 C 0.2004(4) 0.7578(3) 0.36114(16) 0.0474(11) Uani 1 1 d . . . . .
H7 H 0.270266 0.770735 0.342110 0.057 Uiso 1 1 calc R U . . .
C8 C 0.2008(6) 0.8362(4) 0.39875(19) 0.0690(16) Uani 1 1 d . . . . .
H8A H 0.276524 0.873883 0.399970 0.083 Uiso 1 1 calc R U . . .
H8B H 0.136516 0.887220 0.395263 0.083 Uiso 1 1 calc R U . . .
C9 C 0.2041(4) 0.6760(3) 0.42602(15) 0.0432(10) Uani 1 1 d . . . . .
C10 C 0.2198(4) 0.5915(3) 0.45736(13) 0.0396(9) Uani 1 1 d . . . . .
C11 C 0.2104(4) 0.5927(4) 0.50268(15) 0.0509(11) Uani 1 1 d . . . . .
H11 H 0.186968 0.653708 0.517731 0.061 Uiso 1 1 calc R U . . .
C12 C 0.2360(4) 0.5024(4) 0.52515(15) 0.0572(12) Uani 1 1 d . . . . .
H12 H 0.231077 0.501740 0.556110 0.069 Uiso 1 1 calc R U . . .
C13 C 0.2689(4) 0.4127(4) 0.50312(14) 0.0493(10) Uani 1 1 d . . . . .
H13 H 0.287127 0.350714 0.518492 0.059 Uiso 1 1 calc R U . . .
C14 C 0.2742(4) 0.4169(3) 0.45771(14) 0.0395(9) Uani 1 1 d . . . . .
C15 C 0.3006(4) 0.3349(3) 0.42667(14) 0.0411(9) Uani 1 1 d . . . . .
C16A C 0.3101(9) 0.1765(7) 0.3973(3) 0.049(2) Uani 0.692(12) 1 d D . P A 1
H16A H 0.236033 0.136641 0.395420 0.059 Uiso 0.692(12) 1 calc R U P A 1
H16B H 0.376965 0.127640 0.395360 0.059 Uiso 0.692(12) 1 calc R U P A 1
C17A C 0.3167(10) 0.2583(7) 0.3604(3) 0.042(3) Uani 0.692(12) 1 d D . P A 1
H17A H 0.247668 0.249475 0.340577 0.050 Uiso 0.692(12) 1 calc R U P A 1
C18A C 0.4288(4) 0.2588(7) 0.33331(18) 0.036(2) Uani 0.692(12) 1 d DG . P A 1
C19A C 0.5359(5) 0.2397(6) 0.35352(15) 0.0444(16) Uani 0.692(12) 1 d DG . P A 1
H19A H 0.537983 0.218116 0.383174 0.053 Uiso 0.692(12) 1 calc R U P A 1
C20A C 0.6399(4) 0.2520(4) 0.3303(2) 0.0523(18) Uani 0.692(12) 1 d DG . P A 1
H20A H 0.713058 0.238898 0.344162 0.063 Uiso 0.692(12) 1 calc R U P A 1
C21A C 0.6368(4) 0.2835(5) 0.2870(2) 0.057(2) Uani 0.692(12) 1 d DG . P A 1
H21A H 0.707845 0.291959 0.271123 0.068 Uiso 0.692(12) 1 calc R U P A 1
C22A C 0.5297(6) 0.3027(5) 0.26675(15) 0.054(2) Uani 0.692(12) 1 d DG . P A 1
H22A H 0.527557 0.324238 0.237097 0.065 Uiso 0.692(12) 1 calc R U P A 1
C23A C 0.4257(4) 0.2904(5) 0.28992(17) 0.0429(17) Uani 0.692(12) 1 d DG . P A 1
H23A H 0.352479 0.303456 0.276108 0.051 Uiso 0.692(12) 1 calc R U P A 1
C24 C 0.5525(4) 0.5305(4) 0.43186(19) 0.0554(12) Uani 1 1 d . . . . .
C25 C 0.5957(5) 0.4299(5) 0.4266(2) 0.0712(17) Uani 1 1 d . . . . .
H25 H 0.610994 0.403317 0.398247 0.085 Uiso 1 1 calc R U . . .
C26 C 0.6161(7) 0.3692(6) 0.4631(3) 0.101(3) Uani 1 1 d . . . . .
H26 H 0.645500 0.300740 0.459649 0.121 Uiso 1 1 calc R U . . .
C27 C 0.5943(7) 0.4070(9) 0.5040(3) 0.109(3) Uani 1 1 d . . . . .
H27 H 0.607924 0.364094 0.528683 0.131 Uiso 1 1 calc R U . . .
C28 C 0.5532(6) 0.5057(9) 0.5098(3) 0.104(3) Uani 1 1 d . . . . .
H28 H 0.538439 0.531458 0.538311 0.125 Uiso 1 1 calc R U . . .
C29 C 0.5334(5) 0.5670(6) 0.4739(2) 0.0754(19) Uani 1 1 d . . . . .
H29 H 0.506136 0.636002 0.477947 0.090 Uiso 1 1 calc R U . . .
C30 C 0.5260(4) 0.5969(4) 0.39283(19) 0.0542(12) Uani 1 1 d . . . . .
H30 H 0.502590 0.667611 0.403110 0.065 Uiso 1 1 calc R U . . .
C31 C 0.6263(5) 0.6080(5) 0.3594(2) 0.0779(19) Uani 1 1 d . . . . .
H31A H 0.663940 0.676977 0.361959 0.093 Uiso 1 1 calc R U . . .
H31B H 0.686570 0.553806 0.364119 0.093 Uiso 1 1 calc R U . . .
C32 C 0.4634(4) 0.5622(3) 0.32504(18) 0.0512(12) Uani 1 1 d . . . . .
C33 C 0.3802(4) 0.5367(3) 0.29058(15) 0.0466(11) Uani 1 1 d . . . . .
C34 C 0.3920(6) 0.5386(4) 0.24555(17) 0.0621(15) Uani 1 1 d . . . . .
H34 H 0.464546 0.557728 0.232552 0.075 Uiso 1 1 calc R U . . .
C35 C 0.2974(6) 0.5125(4) 0.21993(17) 0.0653(15) Uani 1 1 d . . . . .
H35 H 0.304312 0.513835 0.189020 0.078 Uiso 1 1 calc R U . . .
C36 C 0.1907(5) 0.4838(4) 0.23940(16) 0.0579(13) Uani 1 1 d . . . . .
H36 H 0.124121 0.466219 0.222243 0.069 Uiso 1 1 calc R U . . .
C37 C 0.1862(4) 0.4820(3) 0.28459(14) 0.0451(10) Uani 1 1 d . . . . .
C38 C 0.0884(4) 0.4540(3) 0.31365(16) 0.0459(10) Uani 1 1 d . . . . .
C39 C -0.0849(5) 0.4036(5) 0.3374(2) 0.0680(15) Uani 1 1 d . . . . .
H39A H -0.123052 0.334558 0.337111 0.082 Uiso 1 1 calc R U . . .
H39B H -0.146529 0.457591 0.339164 0.082 Uiso 1 1 calc R U . . .
C40 C 0.0002(4) 0.4126(4) 0.37642(18) 0.0529(11) Uani 1 1 d . . . . .
H40 H 0.021278 0.341161 0.386496 0.064 Uiso 1 1 calc R U . . .
C41 C -0.0447(4) 0.4731(4) 0.41460(16) 0.0478(11) Uani 1 1 d . . . . .
C42 C -0.0796(4) 0.5760(4) 0.40924(17) 0.0529(12) Uani 1 1 d . . . . .
H42 H -0.075115 0.607194 0.381183 0.063 Uiso 1 1 calc R U . . .
C43 C -0.1204(5) 0.6331(5) 0.44404(19) 0.0680(15) Uani 1 1 d . . . . .
H43 H -0.144828 0.702810 0.439735 0.082 Uiso 1 1 calc R U . . .
C44 C -0.1261(6) 0.5898(6) 0.4850(2) 0.0781(18) Uani 1 1 d . . . . .
H44 H -0.154106 0.629405 0.508977 0.094 Uiso 1 1 calc R U . . .
C45 C -0.0909(6) 0.4888(7) 0.4910(2) 0.085(2) Uani 1 1 d . . . . .
H45 H -0.093948 0.459060 0.519328 0.102 Uiso 1 1 calc R U . . .
C46 C -0.0509(5) 0.4300(5) 0.4562(2) 0.0714(17) Uani 1 1 d . . . . .
H46 H -0.027718 0.359978 0.460775 0.086 Uiso 1 1 calc R U . . .
Cl1 Cl 0.53866(14) 0.89153(10) 0.38055(5) 0.0628(4) Uani 1 1 d . . . . .
O5 O 0.4867(7) 0.8588(6) 0.41965(15) 0.131(2) Uani 1 1 d . . . . .
O6 O 0.6593(5) 0.8655(5) 0.3825(2) 0.124(2) Uani 1 1 d . . . . .
O7 O 0.4873(5) 0.8337(5) 0.34649(15) 0.0971(16) Uani 1 1 d . . . . .
O8 O 0.5293(7) 0.9964(3) 0.3738(3) 0.174(4) Uani 1 1 d . . . . .
Cl2A Cl -0.0634(4) 0.1190(3) 0.37628(19) 0.0679(15) Uani 0.75 1 d D . P B 1
O9A O 0.0555(7) 0.1465(8) 0.3859(4) 0.164(4) Uani 0.75 1 d D . P B 1
O10A O -0.1328(10) 0.1760(9) 0.4034(3) 0.101(4) Uani 0.75 1 d D . P B 1
O12A O -0.0775(9) 0.0120(4) 0.3854(3) 0.121(3) Uani 0.75 1 d D . P B 1
O11A O -0.0836(10) 0.1410(8) 0.33231(19) 0.125(3) Uani 0.75 1 d D . P B 1
C16B C 0.356(3) 0.1784(19) 0.4011(7) 0.087(11) Uani 0.308(12) 1 d D . P A 2
H16C H 0.313421 0.111844 0.397851 0.105 Uiso 0.308(12) 1 calc R U P A 2
H16D H 0.441406 0.164627 0.402674 0.105 Uiso 0.308(12) 1 calc R U P A 2
C17B C 0.326(3) 0.2545(16) 0.3635(7) 0.049(7) Uani 0.308(12) 1 d D . P A 2
H17B H 0.252646 0.230673 0.348627 0.059 Uiso 0.308(12) 1 calc R U P A 2
C18B C 0.4211(15) 0.270(2) 0.3296(6) 0.045(4) Uani 0.308(12) 1 d D . P A 2
C19B C 0.5396(15) 0.2593(19) 0.3367(6) 0.057(5) Uani 0.308(12) 1 d D . P A 2
H19B H 0.567087 0.242665 0.365147 0.068 Uiso 0.308(12) 1 calc R U P A 2
C20B C 0.6214(17) 0.273(2) 0.3025(7) 0.065(5) Uani 0.308(12) 1 d D . P A 2
H20B H 0.703715 0.266854 0.306866 0.078 Uiso 0.308(12) 1 calc R U P A 2
C21B C 0.5727(16) 0.2960(15) 0.2617(6) 0.054(4) Uani 0.308(12) 1 d D . P A 2
H21B H 0.624472 0.314295 0.238599 0.065 Uiso 0.308(12) 1 calc R U P A 2
C22B C 0.4529(15) 0.2937(11) 0.2528(6) 0.054(4) Uani 0.308(12) 1 d D . P A 2
H22B H 0.423615 0.304496 0.224152 0.064 Uiso 0.308(12) 1 calc R U P A 2
C23B C 0.3795(15) 0.2753(16) 0.2871(5) 0.048(4) Uani 0.308(12) 1 d D . P A 2
H23B H 0.297987 0.266088 0.281711 0.058 Uiso 0.308(12) 1 calc R U P A 2
Cl2B Cl -0.0508(12) 0.1095(10) 0.3766(6) 0.057(4) Uani 0.25 1 d D . P C 2
O9B O 0.023(2) 0.1761(14) 0.3490(6) 0.084(4) Uani 0.25 1 d D . P C 2
O10B O -0.081(3) 0.178(2) 0.4101(9) 0.090(8) Uani 0.25 1 d D . P C 2
O11B O 0.0281(19) 0.0397(16) 0.3882(7) 0.094(5) Uani 0.25 1 d D U P C 2
O12B O -0.147(2) 0.072(3) 0.3560(13) 0.192(12) Uani 0.25 1 d D . P C 2

loop_
_atom_site_aniso_label
_atom_site_aniso_U_11
_atom_site_aniso_U_22
_atom_site_aniso_U_33
_atom_site_aniso_U_23
_atom_site_aniso_U_13
_atom_site_aniso_U_12
Fe1 0.0322(3) 0.0296(2) 0.0326(3) -0.0014(2) 0.0037(2) -0.00060(19)
O1 0.070(2) 0.0387(16) 0.067(2) -0.0184(16) -0.0003(19) 0.0053(15)
O2 0.073(2) 0.0396(15) 0.0485(19) 0.0099(14) 0.0112(17) 0.0040(15)
O3 0.047(2) 0.0500(18) 0.094(3) 0.0051(19) 0.027(2) -0.0028(16)
O4 0.059(2) 0.0497(18) 0.072(2) -0.0136(17) -0.0206(19) -0.0059(16)
N1 0.0374(17) 0.0324(14) 0.0442(19) -0.0017(13) 0.0009(15) -0.0006(14)
N2 0.0306(15) 0.0399(17) 0.0365(16) -0.0039(13) 0.0009(11) -0.0039(15)
N3 0.0429(19) 0.0333(15) 0.0408(18) -0.0010(13) 0.0051(15) 0.0021(14)
N4 0.0360(18) 0.0344(15) 0.057(2) -0.0034(16) 0.0061(16) 0.0000(14)
N5 0.0516(18) 0.0263(14) 0.0451(18) -0.0012(13) 0.0056(15) 0.0057(16)
N6 0.0423(19) 0.0337(16) 0.047(2) 0.0001(14) 0.0007(16) -0.0018(14)
C1 0.047(2) 0.0303(18) 0.056(3) 0.0107(18) 0.006(2) 0.0008(17)
C2 0.049(3) 0.057(3) 0.078(4) 0.026(3) 0.017(3) 0.008(2)
C3 0.052(3) 0.068(4) 0.131(6) 0.049(4) -0.007(4) 0.002(3)
C4 0.088(5) 0.053(3) 0.153(8) 0.037(4) -0.056(5) 0.000(3)
C5 0.142(7) 0.044(3) 0.084(4) -0.001(3) -0.045(5) 0.014(4)
C6 0.077(4) 0.037(2) 0.058(3) 0.006(2) 0.000(3) 0.011(2)
C7 0.048(2) 0.0328(18) 0.061(3) 0.0015(18) 0.002(2) -0.0019(17)
C8 0.087(4) 0.040(2) 0.080(4) -0.009(3) -0.005(3) -0.006(3)
C9 0.038(2) 0.0363(19) 0.055(3) -0.0129(18) 0.0010(19) -0.0005(16)
C10 0.034(2) 0.045(2) 0.039(2) -0.0109(17) 0.0036(17) -0.0021(17)
C11 0.052(3) 0.058(3) 0.043(2) -0.015(2) 0.003(2) -0.001(2)
C12 0.057(3) 0.079(3) 0.035(2) -0.008(2) 0.0053(19) -0.006(3)
C13 0.050(3) 0.060(3) 0.038(2) 0.0030(19) 0.004(2) -0.003(2)
C14 0.034(2) 0.043(2) 0.041(2) 0.0013(16) 0.0027(17) -0.0026(17)
C15 0.044(2) 0.0348(19) 0.045(2) 0.0025(17) 0.0047(18) -0.0004(17)
C16A 0.057(5) 0.032(4) 0.059(5) 0.003(3) 0.010(3) -0.001(3)
C17A 0.041(4) 0.035(7) 0.049(5) -0.001(5) 0.003(3) -0.001(4)
C18A 0.040(3) 0.026(5) 0.043(3) -0.003(3) 0.000(2) 0.004(3)
C19A 0.042(3) 0.041(4) 0.051(4) -0.001(3) -0.002(2) 0.005(2)
C20A 0.044(3) 0.047(4) 0.065(4) -0.006(3) 0.006(3) 0.001(3)
C21A 0.059(4) 0.048(4) 0.064(4) -0.006(4) 0.015(3) 0.006(3)
C22A 0.063(4) 0.045(4) 0.055(4) 0.000(3) 0.015(3) 0.009(4)
C23A 0.052(3) 0.034(3) 0.043(3) -0.002(2) 0.002(2) 0.008(3)
C24 0.034(2) 0.057(3) 0.075(3) -0.014(2) -0.011(2) -0.0060(19)
C25 0.059(4) 0.064(3) 0.091(4) -0.008(3) -0.024(3) 0.011(3)
C26 0.081(5) 0.086(5) 0.135(7) 0.017(5) -0.054(5) 0.006(4)
C27 0.078(5) 0.149(8) 0.099(6) 0.024(6) -0.053(5) -0.026(5)
C28 0.067(4) 0.171(9) 0.073(4) -0.012(6) -0.013(3) -0.035(6)
C29 0.047(3) 0.093(4) 0.086(4) -0.036(4) 0.000(3) -0.018(3)
C30 0.037(2) 0.038(2) 0.087(4) -0.008(2) 0.000(2) -0.0034(18)
C31 0.040(3) 0.070(3) 0.124(6) 0.007(4) 0.014(3) -0.008(3)
C32 0.045(2) 0.033(2) 0.076(3) 0.004(2) 0.021(2) 0.0047(18)
C33 0.056(3) 0.0316(19) 0.052(3) 0.0041(17) 0.019(2) 0.0080(18)
C34 0.088(4) 0.039(2) 0.059(3) 0.009(2) 0.030(3) 0.017(2)
C35 0.108(5) 0.045(2) 0.043(2) 0.004(2) 0.015(3) 0.028(3)
C36 0.087(4) 0.039(2) 0.048(3) -0.004(2) -0.009(2) 0.019(2)
C37 0.060(3) 0.0321(18) 0.043(2) -0.0038(17) -0.002(2) 0.0107(18)
C38 0.050(2) 0.0292(18) 0.058(3) -0.0043(18) -0.009(2) 0.0034(17)
C39 0.047(3) 0.070(3) 0.087(4) -0.011(3) -0.009(3) -0.014(3)
C40 0.043(2) 0.045(2) 0.070(3) 0.007(2) 0.002(2) -0.0076(19)
C41 0.0300(19) 0.054(2) 0.060(3) 0.010(2) 0.0064(19) -0.0080(18)
C42 0.043(2) 0.059(3) 0.056(3) 0.010(2) 0.007(2) 0.008(2)
C43 0.051(3) 0.081(4) 0.072(4) 0.005(3) 0.011(3) 0.009(3)
C44 0.055(3) 0.114(6) 0.065(4) -0.001(4) 0.012(3) 0.000(4)
C45 0.067(4) 0.126(6) 0.061(3) 0.026(4) 0.014(3) -0.010(4)
C46 0.054(3) 0.078(4) 0.082(4) 0.033(3) 0.002(3) -0.011(3)
Cl1 0.0782(9) 0.0520(6) 0.0580(7) -0.0087(5) 0.0114(7) -0.0168(6)
O5 0.165(6) 0.166(6) 0.061(3) -0.006(3) 0.034(3) -0.047(5)
O6 0.077(3) 0.144(5) 0.153(5) -0.070(4) -0.012(4) 0.000(3)
O7 0.104(4) 0.119(4) 0.069(3) -0.020(3) -0.018(3) -0.008(3)
O8 0.196(7) 0.040(2) 0.286(10) 0.015(4) 0.092(7) 0.020(3)
Cl2A 0.091(3) 0.0557(18) 0.057(2) 0.0030(16) -0.007(2) -0.0229(19)
O9A 0.087(6) 0.147(8) 0.259(13) 0.010(9) -0.036(7) -0.044(6)
O10A 0.142(10) 0.078(5) 0.082(5) 0.006(4) 0.046(6) 0.021(6)
O12A 0.157(8) 0.040(3) 0.166(8) -0.005(4) -0.011(6) 0.005(4)
O11A 0.181(10) 0.150(8) 0.044(3) -0.009(4) -0.007(4) 0.017(7)
C16B 0.14(3) 0.068(15) 0.058(11) 0.000(9) 0.037(12) 0.050(17)
C17B 0.054(9) 0.043(17) 0.050(8) -0.016(9) 0.002(7) -0.005(9)
C18B 0.052(6) 0.025(9) 0.056(6) -0.016(6) 0.004(4) 0.000(6)
C19B 0.052(6) 0.067(13) 0.052(7) -0.026(7) 0.004(5) 0.001(6)
C20B 0.064(7) 0.071(12) 0.060(8) -0.031(7) 0.014(5) -0.002(7)
C21B 0.057(7) 0.045(9) 0.060(7) -0.025(6) 0.022(6) 0.006(6)
C22B 0.059(7) 0.037(7) 0.064(7) -0.005(6) 0.018(5) 0.004(5)
C23B 0.050(6) 0.041(8) 0.054(6) -0.010(5) 0.007(4) -0.003(7)
Cl2B 0.066(5) 0.055(5) 0.049(6) -0.008(3) -0.002(4) 0.039(4)
O9B 0.105(10) 0.092(9) 0.054(8) -0.009(7) 0.010(8) 0.032(8)
O10B 0.15(2) 0.044(8) 0.074(10) 0.007(9) 0.042(11) -0.017(9)
O11B 0.094(5) 0.091(5) 0.095(5) 0.000(3) 0.001(3) 0.005(3)
O12B 0.129(13) 0.23(2) 0.22(3) -0.057(15) -0.106(18) -0.052(13)

loop_
_atom_type_symbol
_atom_type_description
_atom_type_scat_dispersion_real
_atom_type_scat_dispersion_imag
_atom_type_scat_source
C C 0.0033 0.0016 'International Tables Vol C Tables 4.2.6.8 and 6.1.1.4'
Cl Cl 0.1484 0.1585 'International Tables Vol C Tables 4.2.6.8 and 6.1.1.4'
Fe Fe 0.3463 0.8444 'International Tables Vol C Tables 4.2.6.8 and 6.1.1.4'
H H 0.0000 0.0000 'International Tables Vol C Tables 4.2.6.8 and 6.1.1.4'
N N 0.0061 0.0033 'International Tables Vol C Tables 4.2.6.8 and 6.1.1.4'
O O 0.0106 0.0060 'International Tables Vol C Tables 4.2.6.8 and 6.1.1.4'

loop_
_geom_angle_atom_site_label_1
_geom_angle_atom_site_label_2
_geom_angle_atom_site_label_3
_geom_angle
_geom_angle_site_symmetry_1
_geom_angle_site_symmetry_3
_geom_angle_publ_flag
N2 Fe1 N1 78.90(13) . . ?
N2 Fe1 N3 78.77(13) . . ?
N2 Fe1 N4 101.00(14) . . ?
N2 Fe1 N6 101.12(14) . . ?
N3 Fe1 N1 157.66(15) . . ?
N4 Fe1 N1 88.85(14) . . ?
N4 Fe1 N3 96.08(14) . . ?
N5 Fe1 N1 101.42(13) . . ?
N5 Fe1 N2 179.58(15) . . ?
N5 Fe1 N3 100.91(13) . . ?
N5 Fe1 N4 78.74(16) . . ?
N5 Fe1 N6 79.14(15) . . ?
N6 Fe1 N1 96.03(14) . . ?
N6 Fe1 N3 87.58(14) . . ?
N6 Fe1 N4 157.87(16) . . ?
C9 O1 C8 105.0(4) . . ?
C15 O2 C16A 104.5(4) . . ?
C15 O2 C16B 107.9(9) . . ?
C32 O3 C31 105.0(4) . . ?
C38 O4 C39 103.9(4) . . ?
C7 N1 Fe1 139.6(3) . . ?
C9 N1 Fe1 112.7(3) . . ?
C9 N1 C7 107.5(3) . . ?
C10 N2 Fe1 120.2(3) . . ?
C10 N2 C14 120.1(4) . . ?
C14 N2 Fe1 119.7(3) . . ?
C15 N3 Fe1 113.3(3) . . ?
C15 N3 C17A 109.3(5) . . ?
C15 N3 C17B 105.2(9) . . ?
C17A N3 Fe1 136.7(5) . . ?
C17B N3 Fe1 141.4(10) . . ?
C30 N4 Fe1 137.5(3) . . ?
C32 N4 Fe1 114.2(3) . . ?
C32 N4 C30 107.8(4) . . ?
C33 N5 Fe1 120.2(3) . . ?
C37 N5 Fe1 120.3(3) . . ?
C37 N5 C33 119.5(4) . . ?
C38 N6 Fe1 114.2(3) . . ?
C38 N6 C40 107.4(4) . . ?
C40 N6 Fe1 137.6(3) . . ?
C2 C1 C7 122.1(5) . . ?
C6 C1 C2 118.8(5) . . ?
C6 C1 C7 119.2(4) . . ?
C1 C2 H2 119.7 . . ?
C3 C2 C1 120.5(6) . . ?
C3 C2 H2 119.7 . . ?
C2 C3 H3 119.8 . . ?
C4 C3 C2 120.3(7) . . ?
C4 C3 H3 119.8 . . ?
C3 C4 H4 119.8 . . ?
C3 C4 C5 120.4(7) . . ?
C5 C4 H4 119.8 . . ?
C4 C5 H5 120.1 . . ?
C4 C5 C6 119.8(7) . . ?
C6 C5 H5 120.1 . . ?
C1 C6 C5 120.0(6) . . ?
C1 C6 H6 120.0 . . ?
C5 C6 H6 120.0 . . ?
N1 C7 C1 110.5(3) . . ?
N1 C7 H7 109.0 . . ?
N1 C7 C8 101.7(4) . . ?
C1 C7 H7 109.0 . . ?
C1 C7 C8 117.1(4) . . ?
C8 C7 H7 109.0 . . ?
O1 C8 C7 105.0(4) . . ?
O1 C8 H8A 110.8 . . ?
O1 C8 H8B 110.8 . . ?
C7 C8 H8A 110.8 . . ?
C7 C8 H8B 110.8 . . ?
H8A C8 H8B 108.8 . . ?
O1 C9 C10 122.4(4) . . ?
N1 C9 O1 118.2(4) . . ?
N1 C9 C10 119.3(4) . . ?
N2 C10 C9 108.8(4) . . ?
N2 C10 C11 121.5(4) . . ?
C11 C10 C9 129.6(4) . . ?
C10 C11 H11 120.9 . . ?
C12 C11 C10 118.1(4) . . ?
C12 C11 H11 120.9 . . ?
C11 C12 H12 119.5 . . ?
C11 C12 C13 121.0(4) . . ?
C13 C12 H12 119.5 . . ?
C12 C13 H13 121.2 . . ?
C12 C13 C14 117.6(4) . . ?
C14 C13 H13 121.2 . . ?
N2 C14 C13 121.6(4) . . ?
N2 C14 C15 109.0(4) . . ?
C13 C14 C15 129.4(4) . . ?
O2 C15 C14 122.4(4) . . ?
N3 C15 O2 118.3(4) . . ?
N3 C15 C14 119.2(4) . . ?
O2 C16A H16A 110.6 . . ?
O2 C16A H16B 110.6 . . ?
O2 C16A C17A 105.7(7) . . ?
H16A C16A H16B 108.7 . . ?
C17A C16A H16A 110.6 . . ?
C17A C16A H16B 110.6 . . ?
N3 C17A C16A 100.9(7) . . ?
N3 C17A H17A 109.2 . . ?
N3 C17A C18A 111.7(8) . . ?
C16A C17A H17A 109.2 . . ?
C18A C17A C16A 116.2(8) . . ?
C18A C17A H17A 109.2 . . ?
C19A C18A C17A 119.5(6) . . ?
C19A C18A C23A 120.0 . . ?
C23A C18A C17A 120.1(6) . . ?
C18A C19A H19A 120.0 . . ?
C20A C19A C18A 120.0 . . ?
C20A C19A H19A 120.0 . . ?
C19A C20A H20A 120.0 . . ?
C21A C20A C19A 120.0 . . ?
C21A C20A H20A 120.0 . . ?
C20A C21A H21A 120.0 . . ?
C20A C21A C22A 120.0 . . ?
C22A C21A H21A 120.0 . . ?
C21A C22A H22A 120.0 . . ?
C21A C22A C23A 120.0 . . ?
C23A C22A H22A 120.0 . . ?
C18A C23A H23A 120.0 . . ?
C22A C23A C18A 120.0 . . ?
C22A C23A H23A 120.0 . . ?
C25 C24 C30 120.6(5) . . ?
C29 C24 C25 118.5(6) . . ?
C29 C24 C30 120.9(5) . . ?
C24 C25 H25 120.3 . . ?
C26 C25 C24 119.4(7) . . ?
C26 C25 H25 120.3 . . ?
C25 C26 H26 119.7 . . ?
C27 C26 C25 120.6(8) . . ?
C27 C26 H26 119.7 . . ?
C26 C27 H27 119.6 . . ?
C28 C27 C26 120.8(8) . . ?
C28 C27 H27 119.6 . . ?
C27 C28 H28 120.4 . . ?
C27 C28 C29 119.2(8) . . ?
C29 C28 H28 120.4 . . ?
C24 C29 H29 119.3 . . ?
C28 C29 C24 121.5(7) . . ?
C28 C29 H29 119.3 . . ?
N4 C30 C24 113.2(4) . . ?
N4 C30 H30 108.8 . . ?
N4 C30 C31 101.2(4) . . ?
C24 C30 H30 108.8 . . ?
C24 C30 C31 115.7(4) . . ?
C31 C30 H30 108.8 . . ?
O3 C31 C30 105.7(4) . . ?
O3 C31 H31A 110.6 . . ?
O3 C31 H31B 110.6 . . ?
C30 C31 H31A 110.6 . . ?
C30 C31 H31B 110.6 . . ?
H31A C31 H31B 108.7 . . ?
O3 C32 C33 122.6(5) . . ?
N4 C32 O3 118.5(5) . . ?
N4 C32 C33 118.9(4) . . ?
N5 C33 C32 108.0(4) . . ?
N5 C33 C34 121.1(5) . . ?
C34 C33 C32 130.9(5) . . ?
C33 C34 H34 120.4 . . ?
C35 C34 C33 119.2(5) . . ?
C35 C34 H34 120.4 . . ?
C34 C35 H35 120.0 . . ?
C34 C35 C36 120.0(5) . . ?
C36 C35 H35 120.0 . . ?
C35 C36 H36 121.3 . . ?
C37 C36 C35 117.5(5) . . ?
C37 C36 H36 121.3 . . ?
N5 C37 C36 122.7(5) . . ?
N5 C37 C38 107.8(4) . . ?
C36 C37 C38 129.6(5) . . ?
O4 C38 C37 122.0(4) . . ?
N6 C38 O4 119.4(5) . . ?
N6 C38 C37 118.6(4) . . ?
O4 C39 H39A 110.6 . . ?
O4 C39 H39B 110.6 . . ?
O4 C39 C40 105.9(4) . . ?
H39A C39 H39B 108.7 . . ?
C40 C39 H39A 110.6 . . ?
C40 C39 H39B 110.6 . . ?
N6 C40 C39 101.1(4) . . ?
N6 C40 H40 108.7 . . ?
N6 C40 C41 113.9(4) . . ?
C39 C40 H40 108.7 . . ?
C41 C40 C39 115.4(4) . . ?
C41 C40 H40 108.7 . . ?
C42 C41 C40 120.1(4) . . ?
C46 C41 C40 121.7(5) . . ?
C46 C41 C42 118.2(5) . . ?
C41 C42 H42 119.6 . . ?
C43 C42 C41 120.9(5) . . ?
C43 C42 H42 119.6 . . ?
C42 C43 H43 119.8 . . ?
C44 C43 C42 120.4(6) . . ?
C44 C43 H43 119.8 . . ?
C43 C44 H44 120.2 . . ?
C45 C44 C43 119.5(6) . . ?
C45 C44 H44 120.2 . . ?
C44 C45 H45 119.6 . . ?
C44 C45 C46 120.8(6) . . ?
C46 C45 H45 119.6 . . ?
C41 C46 H46 119.9 . . ?
C45 C46 C41 120.1(6) . . ?
C45 C46 H46 119.9 . . ?
O5 Cl1 O6 107.6(5) . . ?
O5 Cl1 O7 107.4(4) . . ?
O7 Cl1 O6 108.0(3) . . ?
O8 Cl1 O5 113.1(5) . . ?
O8 Cl1 O6 108.3(5) . . ?
O8 Cl1 O7 112.2(5) . . ?
O10A Cl2A O9A 106.8(7) . . ?
O10A Cl2A O12A 109.8(7) . . ?
O10A Cl2A O11A 112.6(8) . . ?
O12A Cl2A O9A 108.0(7) . . ?
O11A Cl2A O9A 107.7(7) . . ?
O11A Cl2A O12A 111.7(6) . . ?
O2 C16B H16C 111.5 . . ?
O2 C16B H16D 111.5 . . ?
O2 C16B C17B 101.3(14) . . ?
H16C C16B H16D 109.3 . . ?
C17B C16B H16C 111.5 . . ?
C17B C16B H16D 111.5 . . ?
N3 C17B C16B 104.6(16) . . ?
N3 C17B H17B 109.1 . . ?
N3 C17B C18B 109.0(17) . . ?
C16B C17B H17B 109.1 . . ?
C18B C17B C16B 116(2) . . ?
C18B C17B H17B 109.1 . . ?
C19B C18B C17B 125.6(18) . . ?
C19B C18B C23B 119.3(14) . . ?
C23B C18B C17B 113.9(17) . . ?
C18B C19B H19B 119.4 . . ?
C18B C19B C20B 121.2(16) . . ?
C20B C19B H19B 119.4 . . ?
C19B C20B H20B 122.4 . . ?
C21B C20B C19B 115.3(16) . . ?
C21B C20B H20B 122.4 . . ?
C20B C21B H21B 118.0 . . ?
C22B C21B C20B 123.9(17) . . ?
C22B C21B H21B 118.0 . . ?
C21B C22B H22B 121.4 . . ?
C23B C22B C21B 117.2(16) . . ?
C23B C22B H22B 121.4 . . ?
C18B C23B H23B 119.3 . . ?
C22B C23B C18B 121.4(16) . . ?
C22B C23B H23B 119.3 . . ?
O10B Cl2B O9B 101.1(16) . . ?
O11B Cl2B O9B 99.4(15) . . ?
O11B Cl2B O10B 114(2) . . ?
O11B Cl2B O12B 115(2) . . ?
O12B Cl2B O9B 114(2) . . ?
O12B Cl2B O10B 112(2) . . ?

loop_
_geom_bond_atom_site_label_1
_geom_bond_atom_site_label_2
_geom_bond_distance
_geom_bond_site_symmetry_2
_geom_bond_publ_flag
Fe1 N1 2.045(3) . ?
Fe1 N2 1.938(3) . ?
Fe1 N3 2.037(3) . ?
Fe1 N4 2.009(4) . ?
Fe1 N5 1.932(4) . ?
Fe1 N6 1.990(4) . ?
O1 C8 1.473(7) . ?
O1 C9 1.333(5) . ?
O2 C15 1.334(5) . ?
O2 C16A 1.487(10) . ?
O2 C16B 1.453(18) . ?
O3 C31 1.455(8) . ?
O3 C32 1.332(6) . ?
O4 C38 1.332(6) . ?
O4 C39 1.462(7) . ?
N1 C7 1.496(5) . ?
N1 C9 1.290(6) . ?
N2 C10 1.344(5) . ?
N2 C14 1.351(5) . ?
N3 C15 1.282(5) . ?
N3 C17A 1.490(10) . ?
N3 C17B 1.501(19) . ?
N4 C30 1.487(6) . ?
N4 C32 1.282(6) . ?
N5 C33 1.355(6) . ?
N5 C37 1.339(6) . ?
N6 C38 1.286(6) . ?
N6 C40 1.480(6) . ?
C1 C2 1.386(7) . ?
C1 C6 1.383(7) . ?
C1 C7 1.511(6) . ?
C2 H2 0.9500 . ?
C2 C3 1.374(9) . ?
C3 H3 0.9500 . ?
C3 C4 1.351(11) . ?
C4 H4 0.9500 . ?
C4 C5 1.378(12) . ?
C5 H5 0.9500 . ?
C5 C6 1.386(9) . ?
C6 H6 0.9500 . ?
C7 H7 1.0000 . ?
C7 C8 1.532(7) . ?
C8 H8A 0.9900 . ?
C8 H8B 0.9900 . ?
C9 C10 1.462(6) . ?
C10 C11 1.392(6) . ?
C11 H11 0.9500 . ?
C11 C12 1.382(7) . ?
C12 H12 0.9500 . ?
C12 C13 1.390(7) . ?
C13 H13 0.9500 . ?
C13 C14 1.393(6) . ?
C14 C15 1.453(6) . ?
C16A H16A 0.9900 . ?
C16A H16B 0.9900 . ?
C16A C17A 1.547(9) . ?
C17A H17A 1.0000 . ?
C17A C18A 1.522(9) . ?
C18A C19A 1.3900 . ?
C18A C23A 1.3900 . ?
C19A H19A 0.9500 . ?
C19A C20A 1.3900 . ?
C20A H20A 0.9500 . ?
C20A C21A 1.3900 . ?
C21A H21A 0.9500 . ?
C21A C22A 1.3900 . ?
C22A H22A 0.9500 . ?
C22A C23A 1.3900 . ?
C23A H23A 0.9500 . ?
C24 C25 1.396(7) . ?
C24 C29 1.388(8) . ?
C24 C30 1.501(8) . ?
C25 H25 0.9500 . ?
C25 C26 1.382(9) . ?
C26 H26 0.9500 . ?
C26 C27 1.367(12) . ?
C27 H27 0.9500 . ?
C27 C28 1.367(13) . ?
C28 H28 0.9500 . ?
C28 C29 1.372(11) . ?
C29 H29 0.9500 . ?
C30 H30 1.0000 . ?
C30 C31 1.540(7) . ?
C31 H31A 0.9900 . ?
C31 H31B 0.9900 . ?
C32 C33 1.456(7) . ?
C33 C34 1.386(7) . ?
C34 H34 0.9500 . ?
C34 C35 1.374(9) . ?
C35 H35 0.9500 . ?
C35 C36 1.404(9) . ?
C36 H36 0.9500 . ?
C36 C37 1.385(6) . ?
C37 C38 1.471(7) . ?
C39 H39A 0.9900 . ?
C39 H39B 0.9900 . ?
C39 C40 1.543(7) . ?
C40 H40 1.0000 . ?
C40 C41 1.496(7) . ?
C41 C42 1.395(7) . ?
C41 C46 1.392(7) . ?
C42 H42 0.9500 . ?
C42 C43 1.376(8) . ?
C43 H43 0.9500 . ?
C43 C44 1.374(8) . ?
C44 H44 0.9500 . ?
C44 C45 1.374(11) . ?
C45 H45 0.9500 . ?
C45 C46 1.384(10) . ?
C46 H46 0.9500 . ?
Cl1 O5 1.401(5) . ?
Cl1 O6 1.416(6) . ?
Cl1 O7 1.409(5) . ?
Cl1 O8 1.371(5) . ?
Cl2A O9A 1.431(9) . ?
Cl2A O10A 1.363(8) . ?
Cl2A O12A 1.415(7) . ?
Cl2A O11A 1.395(8) . ?
C16B H16C 0.9900 . ?
C16B H16D 0.9900 . ?
C16B C17B 1.55(2) . ?
C17B H17B 1.0000 . ?
C17B C18B 1.512(19) . ?
C18B C19B 1.373(18) . ?
C18B C23B 1.389(18) . ?
C19B H19B 0.9500 . ?
C19B C20B 1.414(19) . ?
C20B H20B 0.9500 . ?
C20B C21B 1.40(2) . ?
C21B H21B 0.9500 . ?
C21B C22B 1.390(18) . ?
C22B H22B 0.9500 . ?
C22B C23B 1.362(17) . ?
C23B H23B 0.9500 . ?
Cl2B O9B 1.470(19) . ?
Cl2B O10B 1.395(19) . ?
Cl2B O11B 1.32(2) . ?
Cl2B O12B 1.35(2) . ?

loop_
_geom_torsion_atom_site_label_1
_geom_torsion_atom_site_label_2
_geom_torsion_atom_site_label_3
_geom_torsion_atom_site_label_4
_geom_torsion
_geom_torsion_site_symmetry_1
_geom_torsion_site_symmetry_2
_geom_torsion_site_symmetry_3
_geom_torsion_site_symmetry_4
_geom_torsion_publ_flag
Fe1 N1 C7 C1 71.2(5) . . . . ?
Fe1 N1 C7 C8 -163.7(4) . . . . ?
Fe1 N1 C9 O1 174.4(3) . . . . ?
Fe1 N1 C9 C10 -1.6(5) . . . . ?
Fe1 N2 C10 C9 -1.5(4) . . . . ?
Fe1 N2 C10 C11 -179.7(3) . . . . ?
Fe1 N2 C14 C13 178.4(3) . . . . ?
Fe1 N2 C14 C15 -3.0(4) . . . . ?
Fe1 N3 C15 O2 174.5(3) . . . . ?
Fe1 N3 C15 C14 -1.1(5) . . . . ?
Fe1 N3 C17A C16A -164.1(5) . . . . ?
Fe1 N3 C17A C18A 71.7(11) . . . . ?
Fe1 N3 C17B C16B 176.8(16) . . . . ?
Fe1 N3 C17B C18B 52(3) . . . . ?
Fe1 N4 C30 C24 54.1(6) . . . . ?
Fe1 N4 C30 C31 178.5(4) . . . . ?
Fe1 N4 C32 O3 178.0(3) . . . . ?
Fe1 N4 C32 C33 -0.3(5) . . . . ?
Fe1 N5 C33 C32 -0.3(4) . . . . ?
Fe1 N5 C33 C34 -179.7(3) . . . . ?
Fe1 N5 C37 C36 178.6(3) . . . . ?
Fe1 N5 C37 C38 -1.0(4) . . . . ?
Fe1 N6 C38 O4 176.6(3) . . . . ?
Fe1 N6 C38 C37 0.2(5) . . . . ?
Fe1 N6 C40 C39 179.2(4) . . . . ?
Fe1 N6 C40 C41 54.7(6) . . . . ?
O1 C9 C10 N2 -173.8(4) . . . . ?
O1 C9 C10 C11 4.2(8) . . . . ?
O2 C16A C17A N3 -9.9(9) . . . . ?
O2 C16A C17A C18A 111.2(9) . . . . ?
O2 C16B C17B N3 15(3) . . . . ?
O2 C16B C17B C18B 135(2) . . . . ?
O3 C32 C33 N5 -177.9(4) . . . . ?
O3 C32 C33 C34 1.5(7) . . . . ?
O4 C39 C40 N6 14.9(5) . . . . ?
O4 C39 C40 C41 138.3(4) . . . . ?
N1 C7 C8 O1 -15.5(5) . . . . ?
N1 C9 C10 N2 2.0(6) . . . . ?
N1 C9 C10 C11 180.0(5) . . . . ?
N2 C10 C11 C12 1.2(7) . . . . ?
N2 C14 C15 O2 -172.8(4) . . . . ?
N2 C14 C15 N3 2.5(6) . . . . ?
N3 C17A C18A C19A 77.9(8) . . . . ?
N3 C17A C18A C23A -94.5(9) . . . . ?
N3 C17B C18B C19B 90(3) . . . . ?
N3 C17B C18B C23B -103(2) . . . . ?
N4 C30 C31 O3 13.2(5) . . . . ?
N4 C32 C33 N5 0.4(5) . . . . ?
N4 C32 C33 C34 179.8(4) . . . . ?
N5 C33 C34 C35 0.7(6) . . . . ?
N5 C37 C38 O4 -175.8(4) . . . . ?
N5 C37 C38 N6 0.5(5) . . . . ?
N6 C40 C41 C42 58.3(6) . . . . ?
N6 C40 C41 C46 -120.4(5) . . . . ?
C1 C2 C3 C4 2.4(9) . . . . ?
C1 C7 C8 O1 105.1(5) . . . . ?
C2 C1 C6 C5 -4.0(7) . . . . ?
C2 C1 C7 N1 90.7(5) . . . . ?
C2 C1 C7 C8 -25.1(6) . . . . ?
C2 C3 C4 C5 -4.7(10) . . . . ?
C3 C4 C5 C6 2.5(10) . . . . ?
C4 C5 C6 C1 1.9(8) . . . . ?
C6 C1 C2 C3 1.9(7) . . . . ?
C6 C1 C7 N1 -87.8(5) . . . . ?
C6 C1 C7 C8 156.4(4) . . . . ?
C7 N1 C9 O1 -2.0(5) . . . . ?
C7 N1 C9 C10 -177.9(4) . . . . ?
C7 C1 C2 C3 -176.6(5) . . . . ?
C7 C1 C6 C5 174.5(4) . . . . ?
C8 O1 C9 N1 -8.7(6) . . . . ?
C8 O1 C9 C10 167.2(4) . . . . ?
C9 O1 C8 C7 14.9(6) . . . . ?
C9 N1 C7 C1 -114.0(4) . . . . ?
C9 N1 C7 C8 11.1(5) . . . . ?
C9 C10 C11 C12 -176.5(4) . . . . ?
C10 N2 C14 C13 -1.0(6) . . . . ?
C10 N2 C14 C15 177.7(3) . . . . ?
C10 C11 C12 C13 -0.8(7) . . . . ?
C11 C12 C13 C14 -0.4(7) . . . . ?
C12 C13 C14 N2 1.3(7) . . . . ?
C12 C13 C14 C15 -177.1(5) . . . . ?
C13 C14 C15 O2 5.8(8) . . . . ?
C13 C14 C15 N3 -178.9(5) . . . . ?
C14 N2 C10 C9 177.8(3) . . . . ?
C14 N2 C10 C11 -0.3(6) . . . . ?
C15 O2 C16A C17A 11.4(8) . . . . ?
C15 O2 C16B C17B -16(3) . . . . ?
C15 N3 C17A C16A 5.1(9) . . . . ?
C15 N3 C17A C18A -119.1(7) . . . . ?
C15 N3 C17B C16B -9(2) . . . . ?
C15 N3 C17B C18B -133.2(16) . . . . ?
C16A O2 C15 N3 -9.2(7) . . . . ?
C16A O2 C15 C14 166.2(5) . . . . ?
C16A C17A C18A C19A -37.2(11) . . . . ?
C16A C17A C18A C23A 150.4(7) . . . . ?
C17A N3 C15 O2 2.5(7) . . . . ?
C17A N3 C15 C14 -173.0(6) . . . . ?
C17A C18A C19A C20A -172.4(8) . . . . ?
C17A C18A C23A C22A 172.3(9) . . . . ?
C18A C19A C20A C21A 0.0 . . . . ?
C19A C18A C23A C22A 0.0 . . . . ?
C19A C20A C21A C22A 0.0 . . . . ?
C20A C21A C22A C23A 0.0 . . . . ?
C21A C22A C23A C18A 0.0 . . . . ?
C23A C18A C19A C20A 0.0 . . . . ?
C24 C25 C26 C27 0.0(11) . . . . ?
C24 C30 C31 O3 135.9(4) . . . . ?
C25 C24 C29 C28 -1.7(8) . . . . ?
C25 C24 C30 N4 63.6(6) . . . . ?
C25 C24 C30 C31 -52.5(6) . . . . ?
C25 C26 C27 C28 -0.7(12) . . . . ?
C26 C27 C28 C29 0.2(12) . . . . ?
C27 C28 C29 C24 1.1(10) . . . . ?
C29 C24 C25 C26 1.2(8) . . . . ?
C29 C24 C30 N4 -115.7(5) . . . . ?
C29 C24 C30 C31 128.2(5) . . . . ?
C30 N4 C32 O3 5.2(5) . . . . ?
C30 N4 C32 C33 -173.1(4) . . . . ?
C30 C24 C25 C26 -178.1(6) . . . . ?
C30 C24 C29 C28 177.5(5) . . . . ?
C31 O3 C32 N4 3.9(6) . . . . ?
C31 O3 C32 C33 -177.8(4) . . . . ?
C32 O3 C31 C30 -10.8(5) . . . . ?
C32 N4 C30 C24 -135.6(4) . . . . ?
C32 N4 C30 C31 -11.2(5) . . . . ?
C32 C33 C34 C35 -178.6(4) . . . . ?
C33 N5 C37 C36 -1.1(6) . . . . ?
C33 N5 C37 C38 179.3(3) . . . . ?
C33 C34 C35 C36 -0.3(7) . . . . ?
C34 C35 C36 C37 -0.7(7) . . . . ?
C35 C36 C37 N5 1.4(6) . . . . ?
C35 C36 C37 C38 -179.0(4) . . . . ?
C36 C37 C38 O4 4.6(7) . . . . ?
C36 C37 C38 N6 -179.1(4) . . . . ?
C37 N5 C33 C32 179.4(3) . . . . ?
C37 N5 C33 C34 -0.1(6) . . . . ?
C38 O4 C39 C40 -12.7(5) . . . . ?
C38 N6 C40 C39 -12.0(5) . . . . ?
C38 N6 C40 C41 -136.5(4) . . . . ?
C39 O4 C38 N6 5.4(6) . . . . ?
C39 O4 C38 C37 -178.3(4) . . . . ?
C39 C40 C41 C42 -58.1(6) . . . . ?
C39 C40 C41 C46 123.2(5) . . . . ?
C40 N6 C38 O4 4.8(5) . . . . ?
C40 N6 C38 C37 -171.6(4) . . . . ?
C40 C41 C42 C43 -179.5(5) . . . . ?
C40 C41 C46 C45 178.7(5) . . . . ?
C41 C42 C43 C44 0.9(9) . . . . ?
C42 C41 C46 C45 0.0(8) . . . . ?
C42 C43 C44 C45 -0.1(10) . . . . ?
C43 C44 C45 C46 -0.7(10) . . . . ?
C44 C45 C46 C41 0.7(10) . . . . ?
C46 C41 C42 C43 -0.8(7) . . . . ?
C16B O2 C15 N3 12.4(18) . . . . ?
C16B O2 C15 C14 -172.3(18) . . . . ?
C16B C17B C18B C19B -28(3) . . . . ?
C16B C17B C18B C23B 140(2) . . . . ?
C17B N3 C15 O2 -1.7(13) . . . . ?
C17B N3 C15 C14 -177.2(12) . . . . ?
C17B C18B C19B C20B 179(3) . . . . ?
C17B C18B C23B C22B 177(2) . . . . ?
C18B C19B C20B C21B -1(3) . . . . ?
C19B C18B C23B C22B -15(3) . . . . ?
C19B C20B C21B C22B -8(3) . . . . ?
C20B C21B C22B C23B 5(3) . . . . ?
C21B C22B C23B C18B 6(3) . . . . ?
C23B C18B C19B C20B 12(3) . . . . ?

loop_
_platon_squeeze_void_nr
_platon_squeeze_void_average_x
_platon_squeeze_void_average_y
_platon_squeeze_void_average_z
_platon_squeeze_void_volume
_platon_squeeze_void_count_electrons
_platon_squeeze_void_content
1 0.230 0.006 0.288 66 22 MeOH
2 0.270 -0.006 0.788 65 22 MeOH
3 0.730 0.494 0.712 66 22 MeOH
4 0.770 0.506 0.212 66 22 MeOH
